data_2014922
loop_
_publ_author_name
'Trilleras, Jorge'
'Quiroga, Jairo'
'Cobo, Justo'
'Low, John N.'
'Glidewell, Christopher'

_publ_section_title
;Hydrogen-bonded chains in
 3-(5-chloro-3-methyl-1-phenyl-1<i>H</i>-pyrazol-4-yl)-1-(4-methoxyphenyl)propenone
 and
 3-(5-chloro-3-methyl-1-phenyl-1<i>H</i>-pyrazol-4-yl)-1-(3,4,5-trimethoxyphenyl)propenone
;
_journal_issue 6
_journal_name_full 'Acta Crystallographica Section C'
_journal_page_first o414
_journal_page_last o416
_journal_paper_doi 10.1107/S0108270105014435
_journal_volume 61
_journal_year 2005
_chemical_formula_iupac 'C22 H21 Cl N2 O4'
_chemical_formula_moiety 'C22 H21 Cl N2 O4'
_chemical_formula_sum 'C22 H21 Cl N2 O4'
_chemical_formula_weight 412.86
_chemical_name_systematic
;
3-(5-Chloro-3-methyl-1-phenyl-1H-pyrazol-4-yl)-1-(3,4,5-
trimethoxyphenyl)propenone
;
_space_group_IT_number 2
_symmetry_cell_setting triclinic
_symmetry_space_group_name_Hall '-P 1'
_symmetry_space_group_name_H-M 'P -1'
_atom_sites_solution_hydrogens geom
_atom_sites_solution_primary direct
_atom_sites_solution_secondary difmap
_cell_angle_alpha 81.8250(10)
_cell_angle_beta 82.750(2)
_cell_angle_gamma 79.459(2)
_cell_formula_units_Z 2
_cell_length_a 7.5118(2)
_cell_length_b 8.8121(3)
_cell_length_c 15.6709(4)
_cell_measurement_reflns_used 4486
_cell_measurement_temperature 120(2)
_cell_measurement_theta_max 27.50
_cell_measurement_theta_min 3.19
_cell_volume 1004.10(5)
_computing_cell_refinement 'DENZO (Otwinowski & Minor, 1997) and COLLECT'
_computing_data_collection 'COLLECT (Nonius, 1999)'
_computing_data_reduction 'DENZO and COLLECT'
_computing_molecular_graphics 'PLATON (Spek, 2003)'
_computing_publication_material 'SHELXL97 and PRPKAPPA (Ferguson, 1999)'
_computing_structure_refinement 'OSCAIL (McArdle, 2003) and SHELXL97 (Sheldrick, 1997)'
_computing_structure_solution 'WinGX (Farrugia, 1999) and SIR92 (Altomare <i>et al.</i>, 1993)'
_diffrn_ambient_temperature 120(2)
_diffrn_detector_area_resol_mean 9.091
_diffrn_measured_fraction_theta_full 0.994
_diffrn_measured_fraction_theta_max 0.969
_diffrn_measurement_device_type 'Bruker Nonius KappaCCD area-detector'
_diffrn_measurement_method '\f and \w'
_diffrn_radiation_monochromator graphite
_diffrn_radiation_source 'Bruker-Nonius FR91 rotating anode'
_diffrn_radiation_type 'Mo K\a'
_diffrn_radiation_wavelength 0.71073
_diffrn_reflns_av_R_equivalents 0.0266
_diffrn_reflns_av_sigmaI/netI 0.0229
_diffrn_reflns_limit_h_max 9
_diffrn_reflns_limit_h_min -9
_diffrn_reflns_limit_k_max 11
_diffrn_reflns_limit_k_min -11
_diffrn_reflns_limit_l_max 20
_diffrn_reflns_limit_l_min -20
_diffrn_reflns_number 19609
_diffrn_reflns_theta_full 25.50
_diffrn_reflns_theta_max 27.50
_diffrn_reflns_theta_min 3.19
_diffrn_standards_decay_% 0
_exptl_absorpt_coefficient_mu 0.222
_exptl_absorpt_correction_T_max 0.941
_exptl_absorpt_correction_T_min 0.875
_exptl_absorpt_correction_type multi-scan
_exptl_absorpt_process_details '(SADABS; Sheldrick,  2003)'
_exptl_crystal_colour colourless
_exptl_crystal_density_diffrn 1.366
_exptl_crystal_density_method 'not measured'
_exptl_crystal_description block
_exptl_crystal_F_000 432
_exptl_crystal_size_max 0.62
_exptl_crystal_size_mid 0.36
_exptl_crystal_size_min 0.28
_refine_diff_density_max 0.304
_refine_diff_density_min -0.238
_refine_ls_extinction_method none
_refine_ls_goodness_of_fit_ref 1.028
_refine_ls_hydrogen_treatment constr
_refine_ls_matrix_type full
_refine_ls_number_parameters 266
_refine_ls_number_reflns 4486
_refine_ls_number_restraints 0
_refine_ls_restrained_S_all 1.028
_refine_ls_R_factor_all 0.0392
_refine_ls_R_factor_gt 0.0328
_refine_ls_shift/su_max 0.001
_refine_ls_shift/su_mean 0.000
_refine_ls_structure_factor_coef Fsqd
_refine_ls_weighting_details 'w = 1/[\s^2^(Fo^2^)+(0.0432P)^2^+0.3813P] where P=(Fo^2^+2Fc^2^)/3'
_refine_ls_weighting_scheme calc
_refine_ls_wR_factor_gt 0.0844
_refine_ls_wR_factor_ref 0.0879
_reflns_number_gt 3927
_reflns_number_total 4486
_reflns_threshold_expression I>2\s(I)
_cod_data_source_file sk1844.cif
_cod_data_source_block II
_cod_database_code 2014922
_cod_database_fobs_code 2014922

loop_
_symmetry_equiv_pos_as_xyz
'x, y, z'
'-x, -y, -z'

loop_
_atom_site_label
_atom_site_fract_x
_atom_site_fract_y
_atom_site_fract_z
_atom_site_U_iso_or_equiv
_atom_site_adp_type
_atom_site_calc_flag
_atom_site_refinement_flags
_atom_site_occupancy
_atom_site_disorder_assembly
_atom_site_disorder_group
_atom_site_type_symbol
Cl5 0.37893(4) 0.43785(3) 0.836310(19) 0.02700(10) Uani d . 1 . . Cl
O43 0.39938(13) 0.22874(10) 0.54427(6) 0.0273(2) Uani d . 1 . . O
O53 0.30887(12) 0.07687(10) 0.25587(5) 0.02217(19) Uani d . 1 . . O
O54 0.12734(11) 0.34484(11) 0.17114(5) 0.0229(2) Uani d . 1 . . O
O55 0.04066(12) 0.61208(10) 0.24046(6) 0.0235(2) Uani d . 1 . . O
N1 0.25366(13) 0.75196(12) 0.80003(6) 0.0191(2) Uani d . 1 . . N
N2 0.20392(13) 0.86634(12) 0.73274(6) 0.0200(2) Uani d . 1 . . N
C3 0.21965(15) 0.79016(14) 0.66376(7) 0.0181(2) Uani d . 1 . . C
C4 0.28111(15) 0.62379(14) 0.68431(7) 0.0172(2) Uani d . 1 . . C
C5 0.30059(15) 0.60746(14) 0.77171(8) 0.0185(2) Uani d . 1 . . C
C11 0.23990(16) 0.79860(15) 0.88467(8) 0.0206(2) Uani d . 1 . . C
C12 0.17014(18) 0.70618(16) 0.95636(8) 0.0274(3) Uani d . 1 . . C
C13 0.1582(2) 0.75612(19) 1.03789(9) 0.0352(3) Uani d . 1 . . C
C14 0.2126(2) 0.89754(19) 1.04694(9) 0.0370(4) Uani d . 1 . . C
C15 0.27973(19) 0.98944(17) 0.97465(9) 0.0319(3) Uani d . 1 . . C
C16 0.29444(17) 0.94092(15) 0.89303(8) 0.0245(3) Uani d . 1 . . C
C31 0.17479(18) 0.88163(15) 0.57886(8) 0.0243(3) Uani d . 1 . . C
C41 0.31745(15) 0.49529(14) 0.63161(7) 0.0173(2) Uani d . 1 . . C
C42 0.28284(16) 0.50018(14) 0.54936(8) 0.0189(2) Uani d . 1 . . C
C43 0.32428(15) 0.35397(14) 0.50675(7) 0.0177(2) Uani d . 1 . . C
C51 0.27216(15) 0.35698(14) 0.41742(7) 0.0168(2) Uani d . 1 . . C
C52 0.31835(15) 0.21549(14) 0.37996(7) 0.0175(2) Uani d . 1 . . C
C53 0.27291(15) 0.21023(14) 0.29732(8) 0.0176(2) Uani d . 1 . . C
C54 0.18171(15) 0.34707(14) 0.25136(7) 0.0182(2) Uani d . 1 . . C
C55 0.13411(15) 0.48787(14) 0.28960(8) 0.0180(2) Uani d . 1 . . C
C56 0.17986(15) 0.49373(14) 0.37237(7) 0.0178(2) Uani d . 1 . . C
C531 0.40305(17) -0.06335(14) 0.30160(8) 0.0226(3) Uani d . 1 . . C
C541 0.27213(18) 0.32795(17) 0.10296(8) 0.0285(3) Uani d . 1 . . C
C551 -0.01145(17) 0.76082(14) 0.27477(8) 0.0235(3) Uani d . 1 . . C
H12 0.1318 0.6119 0.9499 0.033 Uiso calc R 1 . . H
H13 0.1130 0.6943 1.0878 0.042 Uiso calc R 1 . . H
H14 0.2033 0.9303 1.1028 0.044 Uiso calc R 1 . . H
H15 0.3154 1.0849 0.9811 0.038 Uiso calc R 1 . . H
H16 0.3406 1.0026 0.8434 0.029 Uiso calc R 1 . . H
H31A 0.0671 0.8512 0.5611 0.036 Uiso calc R 1 . . H
H31B 0.2780 0.8607 0.5348 0.036 Uiso calc R 1 . . H
H31C 0.1499 0.9929 0.5850 0.036 Uiso calc R 1 . . H
H41 0.3717 0.3973 0.6587 0.021 Uiso calc R 1 . . H
H42 0.2324 0.5957 0.5183 0.023 Uiso calc R 1 . . H
H52 0.3800 0.1249 0.4113 0.021 Uiso calc R 1 . . H
H53A 0.5215 -0.0453 0.3141 0.034 Uiso calc R 1 . . H
H53B 0.4211 -0.1482 0.2656 0.034 Uiso calc R 1 . . H
H53C 0.3302 -0.0914 0.3561 0.034 Uiso calc R 1 . . H
H54A 0.3433 0.4117 0.0998 0.043 Uiso calc R 1 . . H
H54B 0.2214 0.3333 0.0478 0.043 Uiso calc R 1 . . H
H54C 0.3510 0.2272 0.1145 0.043 Uiso calc R 1 . . H
H55A -0.0911 0.7481 0.3289 0.035 Uiso calc R 1 . . H
H55B -0.0762 0.8369 0.2325 0.035 Uiso calc R 1 . . H
H55C 0.0979 0.7976 0.2860 0.035 Uiso calc R 1 . . H
H56 0.1497 0.5877 0.3981 0.021 Uiso calc R 1 . . H

loop_
_atom_site_aniso_label
_atom_site_aniso_U_11
_atom_site_aniso_U_22
_atom_site_aniso_U_33
_atom_site_aniso_U_12
_atom_site_aniso_U_13
_atom_site_aniso_U_23
Cl5 0.04012(18) 0.02050(16) 0.01859(16) 0.00295(12) -0.00804(12) -0.00233(11)
O43 0.0398(5) 0.0216(5) 0.0197(4) 0.0023(4) -0.0092(4) -0.0040(4)
O53 0.0276(4) 0.0189(4) 0.0206(4) 0.0028(3) -0.0086(3) -0.0074(3)
O54 0.0209(4) 0.0315(5) 0.0157(4) 0.0038(4) -0.0060(3) -0.0082(4)
O55 0.0288(4) 0.0208(4) 0.0188(4) 0.0063(4) -0.0072(3) -0.0041(3)
N1 0.0230(5) 0.0195(5) 0.0145(5) -0.0006(4) -0.0028(4) -0.0042(4)
N2 0.0221(5) 0.0198(5) 0.0174(5) -0.0011(4) -0.0028(4) -0.0026(4)
C3 0.0172(5) 0.0202(6) 0.0170(6) -0.0028(4) -0.0011(4) -0.0036(4)
C4 0.0164(5) 0.0203(6) 0.0150(5) -0.0030(4) -0.0012(4) -0.0031(4)
C5 0.0190(5) 0.0193(6) 0.0168(6) -0.0013(4) -0.0020(4) -0.0032(4)
C11 0.0190(5) 0.0254(6) 0.0167(6) 0.0045(5) -0.0038(4) -0.0091(5)
C12 0.0300(7) 0.0308(7) 0.0199(6) 0.0001(5) -0.0015(5) -0.0055(5)
C13 0.0394(8) 0.0451(9) 0.0169(6) 0.0040(6) -0.0012(5) -0.0052(6)
C14 0.0373(8) 0.0511(9) 0.0219(7) 0.0084(7) -0.0073(6) -0.0189(6)
C15 0.0302(7) 0.0360(8) 0.0322(7) 0.0034(6) -0.0085(6) -0.0199(6)
C16 0.0228(6) 0.0273(7) 0.0234(6) 0.0022(5) -0.0034(5) -0.0106(5)
C31 0.0322(6) 0.0212(6) 0.0186(6) -0.0011(5) -0.0045(5) -0.0022(5)
C41 0.0167(5) 0.0178(6) 0.0175(6) -0.0030(4) -0.0008(4) -0.0035(4)
C42 0.0200(5) 0.0188(6) 0.0176(6) -0.0022(4) -0.0015(4) -0.0032(4)
C43 0.0181(5) 0.0200(6) 0.0153(5) -0.0039(4) -0.0009(4) -0.0030(4)
C51 0.0153(5) 0.0211(6) 0.0142(5) -0.0038(4) -0.0004(4) -0.0035(4)
C52 0.0167(5) 0.0189(6) 0.0166(5) -0.0014(4) -0.0023(4) -0.0024(4)
C53 0.0159(5) 0.0186(6) 0.0188(6) -0.0014(4) -0.0007(4) -0.0064(4)
C54 0.0155(5) 0.0245(6) 0.0146(5) -0.0003(4) -0.0030(4) -0.0053(4)
C55 0.0163(5) 0.0194(6) 0.0168(6) 0.0006(4) -0.0020(4) -0.0018(4)
C56 0.0175(5) 0.0188(6) 0.0170(6) -0.0009(4) -0.0011(4) -0.0050(4)
C531 0.0266(6) 0.0172(6) 0.0240(6) 0.0001(5) -0.0059(5) -0.0037(5)
C541 0.0283(6) 0.0384(8) 0.0175(6) 0.0033(6) -0.0032(5) -0.0101(5)
C551 0.0265(6) 0.0175(6) 0.0249(6) 0.0014(5) -0.0030(5) -0.0036(5)

loop_
_atom_type_symbol
_atom_type_description
_atom_type_scat_dispersion_real
_atom_type_scat_dispersion_imag
_atom_type_scat_source
C C 0.0033 0.0016 'International Tables Vol C Tables 4.2.6.8 and 6.1.1.4'
H H 0.0000 0.0000 'International Tables Vol C Tables 4.2.6.8 and 6.1.1.4'
Cl Cl 0.1484 0.1585 'International Tables Vol C Tables 4.2.6.8 and 6.1.1.4'
N N 0.0061 0.0033 'International Tables Vol C Tables 4.2.6.8 and 6.1.1.4'
O O 0.0106 0.0060 'International Tables Vol C Tables 4.2.6.8 and 6.1.1.4'

loop_
_geom_angle_atom_site_label_1
_geom_angle_atom_site_label_2
_geom_angle_atom_site_label_3
_geom_angle
_geom_angle_publ_flag
C5 N1 N2 111.26(9) no
C5 N1 C11 131.25(10) no
N2 N1 C11 117.40(9) no
C12 C11 C16 121.60(11) no
C12 C11 N1 119.92(11) no
C16 C11 N1 118.46(11) no
C11 C12 C13 118.17(13) no
C11 C12 H12 120.9 no
C13 C12 H12 120.9 no
C12 C13 C14 120.66(14) no
C12 C13 H13 119.7 no
C14 C13 H13 119.7 no
C15 C14 C13 120.48(12) no
C15 C14 H14 119.8 no
C13 C14 H14 119.8 no
C16 C15 C14 119.72(14) no
C16 C15 H15 120.1 no
C14 C15 H15 120.1 no
C15 C16 C11 119.36(13) no
C15 C16 H16 120.3 no
C11 C16 H16 120.3 no
C3 N2 N1 104.63(9) no
N2 C3 C4 112.35(10) no
N2 C3 C31 118.25(11) no
C4 C3 C31 129.39(10) no
C3 C31 H31A 109.5 no
C3 C31 H31B 109.5 no
H31A C31 H31B 109.5 no
C3 C31 H31C 109.5 no
H31A C31 H31C 109.5 no
H31B C31 H31C 109.5 no
C5 C4 C3 103.28(10) no
C5 C4 C41 124.34(11) no
C3 C4 C41 132.38(11) no
N1 C5 C4 108.47(10) no
N1 C5 Cl5 124.44(9) no
C4 C5 Cl5 127.04(9) no
C42 C41 C4 127.28(11) no
C42 C41 H41 116.4 no
C4 C41 H41 116.4 no
C41 C42 C43 119.56(11) no
C41 C42 H42 120.2 no
C43 C42 H42 120.2 no
O43 C43 C51 118.80(10) no
O43 C43 C42 121.69(10) no
C51 C43 C42 119.50(10) no
C56 C51 C52 121.41(10) no
C56 C51 C43 121.80(10) no
C52 C51 C43 116.78(10) no
C53 C52 C51 119.66(11) no
C53 C52 H52 120.2 no
C51 C52 H52 120.2 no
C52 C53 O53 123.97(11) y
C52 C53 C54 119.34(10) no
C54 C53 O53 116.69(10) y
C53 O53 C531 117.36(9) y
O53 C531 H53A 109.5 no
O53 C531 H53B 109.5 no
H53A C531 H53B 109.5 no
O53 C531 H53C 109.5 no
H53A C531 H53C 109.5 no
H53B C531 H53C 109.5 no
C53 C54 O54 121.04(10) y
C55 C54 O54 118.13(10) y
C53 C54 C55 120.71(10) no
C54 O54 C541 114.74(9) y
O54 C541 H54A 109.5 no
O54 C541 H54B 109.5 no
H54A C541 H54B 109.5 no
O54 C541 H54C 109.5 no
H54A C541 H54C 109.5 no
H54B C541 H54C 109.5 no
C54 C55 O55 115.89(10) y
C56 C55 O55 123.99(10) y
C56 C55 C54 120.11(11) no
C55 O55 C551 119.21(9) y
O55 C551 H55A 109.5 no
O55 C551 H55B 109.5 no
H55A C551 H55B 109.5 no
O55 C551 H55C 109.5 no
H55A C551 H55C 109.5 no
H55B C551 H55C 109.5 no
C55 C56 C51 118.76(10) no
C55 C56 H56 120.6 no
C51 C56 H56 120.6 no

loop_
_geom_bond_atom_site_label_1
_geom_bond_atom_site_label_2
_geom_bond_site_symmetry_2
_geom_bond_distance
_geom_bond_publ_flag
N1 C5 . 1.3782(15) no
N1 N2 . 1.3882(14) no
N1 C11 . 1.4297(14) no
C11 C12 . 1.3955(19) no
C11 C16 . 1.4163(18) no
C12 C13 . 1.3967(18) no
C12 H12 . 0.95 no
C13 C14 . 1.411(2) no
C13 H13 . 0.95 no
C14 C15 . 1.392(2) no
C14 H14 . 0.95 no
C15 C16 . 1.3906(18) no
C15 H15 . 0.95 no
C16 H16 . 0.95 no
N2 C3 . 1.3335(15) no
C3 C4 . 1.4566(16) no
C3 C31 . 1.4975(17) no
C31 H31A . 0.98 no
C31 H31B . 0.98 no
C31 H31C . 0.98 no
C4 C5 . 1.3802(16) no
C4 C41 . 1.4611(16) no
C5 Cl5 . 1.7329(12) no
C41 C42 . 1.3399(17) no
C41 H41 . 0.95 no
C42 C43 . 1.4994(16) no
C42 H42 . 0.95 no
C43 O43 . 1.2463(15) no
C43 C51 . 1.4959(16) no
C51 C56 . 1.4168(16) no
C51 C52 . 1.4205(16) no
C52 C53 . 1.3894(16) no
C52 H52 . 0.95 no
C53 O53 . 1.3902(14) y
C54 O54 . 1.3737(14) y
C55 O55 . 1.3782(14) y
C53 C54 . 1.4203(16) no
O53 C531 . 1.4482(14) y
O54 C541 . 1.4280(15) y
O55 C551 . 1.4560(14) y
C531 H53A . 0.98 no
C531 H53B . 0.98 no
C531 H53C . 0.98 no
C54 C55 . 1.4218(16) no
C541 H54A . 0.98 no
C541 H54B . 0.98 no
C541 H54C . 0.98 no
C55 C56 . 1.3933(16) no
C551 H55A . 0.98 no
C551 H55B . 0.98 no
C551 H55C . 0.98 no
C56 H56 . 0.95 no

loop_
_geom_hbond_atom_site_label_D
_geom_hbond_atom_site_label_H
_geom_hbond_atom_site_label_A
_geom_hbond_site_symmetry_A
_geom_hbond_distance_DH
_geom_hbond_distance_HA
_geom_hbond_distance_DA
_geom_hbond_angle_DHA
_geom_hbond_publ_flag
C13 H13 O55 1_556 0.95 2.42 3.3203(17) 158 y

loop_
_geom_torsion_atom_site_label_1
_geom_torsion_atom_site_label_2
_geom_torsion_atom_site_label_3
_geom_torsion_atom_site_label_4
_geom_torsion
_geom_torsion_publ_flag
C5 N1 C11 C12 -38.33(18) no
N2 N1 C11 C12 137.91(12) no
C5 N1 C11 C16 143.09(12) no
N2 N1 C11 C16 -40.67(15) no
C16 C11 C12 C13 -1.20(19) no
N1 C11 C12 C13 -179.73(11) no
C11 C12 C13 C14 1.0(2) no
C12 C13 C14 C15 -0.2(2) no
C13 C14 C15 C16 -0.4(2) no
C14 C15 C16 C11 0.28(19) no
C12 C11 C16 C15 0.55(18) no
N1 C11 C16 C15 179.11(11) no
C5 N1 N2 C3 0.46(12) no
C11 N1 N2 C3 -176.50(10) no
N1 N2 C3 C4 -0.29(12) no
N1 N2 C3 C31 179.90(10) no
N2 C3 C4 C5 0.02(13) no
C31 C3 C4 C5 179.81(12) no
N2 C3 C4 C41 179.90(11) no
C31 C3 C4 C41 -0.3(2) no
N2 N1 C5 C4 -0.47(13) no
C11 N1 C5 C4 175.95(11) no
N2 N1 C5 Cl5 177.21(8) no
C11 N1 C5 Cl5 -6.37(18) no
C3 C4 C5 N1 0.26(12) no
C41 C4 C5 N1 -179.62(10) no
C3 C4 C5 Cl5 -177.34(9) no
C41 C4 C5 Cl5 2.77(17) no
C5 C4 C41 C42 172.17(12) no
C3 C4 C41 C42 -7.7(2) y
C4 C41 C42 C43 -177.93(10) y
C41 C42 C43 O43 -3.89(17) no
C41 C42 C43 C51 175.22(10) y
O43 C43 C51 C56 177.42(11) no
C42 C43 C51 C56 -1.71(16) no
O43 C43 C51 C52 -2.08(16) no
C42 C43 C51 C52 178.79(10) y
C56 C51 C52 C53 0.16(17) no
C43 C51 C52 C53 179.66(10) no
C51 C52 C53 O53 -178.65(10) no
C51 C52 C53 C54 0.36(16) no
C52 C53 O53 C531 -1.42(16) y
C54 C53 O53 C531 179.54(10) no
C52 C53 C54 O54 -177.08(10) no
O53 C53 C54 O54 2.01(16) no
C52 C53 C54 C55 -1.05(17) no
O53 C53 C54 C55 178.03(10) no
C53 C54 O54 C541 -71.19(15) y
C55 C54 O54 C541 112.69(12) no
O54 C54 C55 O55 -1.79(15) no
C53 C54 C55 O55 -177.92(10) no
O54 C54 C55 C56 177.37(10) no
C53 C54 C55 C56 1.23(17) no
C56 C55 O55 C551 1.47(16) y
C54 C55 O55 C551 -179.42(10) no
O55 C55 C56 C51 178.38(10) no
C54 C55 C56 C51 -0.70(17) no
C52 C51 C56 C55 0.01(17) no
C43 C51 C56 C55 -179.47(10) no

loop_
_cod_related_entry_id
_cod_related_entry_database
_cod_related_entry_code
1 ChemSpider 30654022
